data_4502206
loop_
_publ_author_name
'Huang, Kun-Lin'
'Liu, Xi'
'Li, Ji-Kun'
'Ding, Yan-Wei'
'Chen, Xin'
'Zhang, Ming-Xing'
'Xu, Xiao-Bo'
'Song, Xiao-Jun'

_publ_section_title
;
 Three-Dimensional Metal(II)&#x2212;Organic Coordination Polymers from
 Binuclear, Trinuclear, and Polynuclear Clusters Bridged
 byp-Benzenediacrylates: Syntheses, Topologies, Photosensitive Properties,
 and Hydrogen Uptake
;
_journal_issue 4
_journal_name_full 'Crystal Growth &amp; Design'
_journal_page_first 1508
_journal_paper_doi 10.1021/cg900579s
_journal_volume 10
_journal_year 2010
_chemical_formula_sum 'C48 H34 Cd2 N4 O9'
_chemical_formula_weight 1035.61
_chemical_name_systematic
; 
 ? 
;
_space_group_IT_number 14
_symmetry_cell_setting monoclinic
_symmetry_space_group_name_Hall '-P 2ybc'
_symmetry_space_group_name_H-M 'P 1 21/c 1'
_atom_sites_solution_hydrogens geom
_atom_sites_solution_primary direct
_atom_sites_solution_secondary difmap
_audit_creation_method SHELXL-97
_cell_angle_alpha 90.00
_cell_angle_beta 101.759(2)
_cell_angle_gamma 90.00
_cell_formula_units_Z 4
_cell_length_a 11.0351(10)
_cell_length_b 23.458(2)
_cell_length_c 15.7276(16)
_cell_measurement_temperature 298(2)
_cell_volume 3985.8(6)
_computing_structure_refinement 'SHELXL-97 (Sheldrick, 1997)'
_computing_structure_solution 'SHELXS-97 (Sheldrick, 1990)'
_diffrn_ambient_temperature 298(2)
_diffrn_measured_fraction_theta_full 0.999
_diffrn_measured_fraction_theta_max 0.999
_diffrn_radiation_monochromator graphite
_diffrn_radiation_source 'fine-focus sealed tube'
_diffrn_radiation_type MoK\a
_diffrn_radiation_wavelength 0.71073
_diffrn_reflns_av_R_equivalents 0.0257
_diffrn_reflns_av_sigmaI/netI 0.0332
_diffrn_reflns_limit_h_max 10
_diffrn_reflns_limit_h_min -13
_diffrn_reflns_limit_k_max 23
_diffrn_reflns_limit_k_min -27
_diffrn_reflns_limit_l_max 17
_diffrn_reflns_limit_l_min -18
_diffrn_reflns_number 20003
_diffrn_reflns_theta_full 25.01
_diffrn_reflns_theta_max 25.01
_diffrn_reflns_theta_min 1.58
_exptl_absorpt_coefficient_mu 1.134
_exptl_absorpt_correction_T_max 0.720
_exptl_absorpt_correction_T_min 0.687
_exptl_absorpt_correction_type multi-scan
_exptl_absorpt_process_details sadbas
_exptl_crystal_colour colorless
_exptl_crystal_density_diffrn 1.726
_exptl_crystal_density_method 'not measured'
_exptl_crystal_description block
_exptl_crystal_F_000 2072
_exptl_crystal_size_max 0.34
_exptl_crystal_size_mid 0.32
_exptl_crystal_size_min 0.29
_refine_diff_density_max 1.626
_refine_diff_density_min -2.001
_refine_diff_density_rms 0.081
_refine_ls_extinction_method none
_refine_ls_goodness_of_fit_ref 1.004
_refine_ls_hydrogen_treatment constr
_refine_ls_matrix_type full
_refine_ls_number_parameters 568
_refine_ls_number_reflns 7015
_refine_ls_number_restraints 12
_refine_ls_restrained_S_all 1.015
_refine_ls_R_factor_all 0.0504
_refine_ls_R_factor_gt 0.0348
_refine_ls_shift/su_max 0.001
_refine_ls_shift/su_mean 0.000
_refine_ls_structure_factor_coef Fsqd
_refine_ls_weighting_details 'calc w=1/[\s^2^(Fo^2^)+(0.0350P)^2^+8.3316P] where P=(Fo^2^+2Fc^2^)/3'
_refine_ls_weighting_scheme calc
_refine_ls_wR_factor_gt 0.0758
_refine_ls_wR_factor_ref 0.0873
_reflns_number_gt 5580
_reflns_number_total 7023
_reflns_threshold_expression >2sigma(I)
_cod_data_source_file cg900579s_si_002.cif
_cod_data_source_block '[Cd2(pbda)2(phen)2](H2O)'
_cod_original_sg_symbol_H-M P2(1)/c
_cod_database_code 4502206

loop_
_symmetry_equiv_pos_as_xyz
'x, y, z'
'-x, y+1/2, -z+1/2'
'-x, -y, -z'
'x, -y-1/2, z-1/2'

loop_
_atom_site_label
_atom_site_type_symbol
_atom_site_fract_x
_atom_site_fract_y
_atom_site_fract_z
_atom_site_U_iso_or_equiv
_atom_site_adp_type
_atom_site_occupancy
_atom_site_symmetry_multiplicity
_atom_site_calc_flag
_atom_site_refinement_flags
Cd1 Cd 0.34451(3) 0.237011(12) 0.636882(19) 0.02752(9) Uani 1 1 d .
Cd2 Cd 0.13967(3) 0.213540(15) 0.40448(3) 0.05080(13) Uani 1 1 d .
N1 N 0.4949(3) 0.17058(14) 0.6002(2) 0.0343(8) Uani 1 1 d .
N2 N 0.5335(3) 0.23359(14) 0.7498(2) 0.0346(8) Uani 1 1 d .
N3 N -0.0056(3) 0.23045(15) 0.2750(3) 0.0426(9) Uani 1 1 d .
N4 N -0.0363(3) 0.15022(15) 0.3934(2) 0.0404(9) Uani 1 1 d .
O1 O 0.3969(3) 0.31000(11) 0.56145(18) 0.0348(7) Uani 1 1 d .
O2 O 0.3375(2) 0.24977(11) 0.45208(18) 0.0329(6) Uani 1 1 d .
O3 O 0.2364(2) 0.14539(10) 0.34258(17) 0.0305(6) Uani 1 1 d .
O4 O 0.2701(3) 0.21094(10) 0.24786(18) 0.0313(6) Uani 1 1 d .
O5 O 0.1345(3) 0.25080(11) 0.54346(19) 0.0352(7) Uani 1 1 d .
O6 O 0.0725(3) 0.30874(13) 0.4331(2) 0.0510(9) Uani 1 1 d .
O7 O 0.2601(3) 0.16477(11) 0.6920(2) 0.0393(7) Uani 1 1 d .
O8 O 0.2131(4) 0.12732(14) 0.5594(2) 0.0624(10) Uani 1 1 d .
O9 O 0.2062(4) 0.04192(13) 0.4359(2) 0.0667(11) Uani 1 1 d .
H9A H 0.2148 0.0659 0.3971 0.080 Uiso 1 1 d R
H9B H 0.2059 0.0602 0.4825 0.080 Uiso 1 1 d R
C1 C 0.3777(3) 0.29716(15) 0.4822(3) 0.0257(8) Uani 1 1 d .
C2 C 0.4080(4) 0.34017(16) 0.4196(3) 0.0304(9) Uani 1 1 d .
H2 H 0.3818 0.3337 0.3604 0.036 Uiso 1 1 calc R
C3 C 0.4713(4) 0.38724(17) 0.4460(3) 0.0334(9) Uani 1 1 d .
H3 H 0.4929 0.3927 0.5057 0.040 Uiso 1 1 calc R
C4 C 0.5111(4) 0.43167(16) 0.3920(3) 0.0304(9) Uani 1 1 d .
C5 C 0.5877(4) 0.47546(18) 0.4328(3) 0.0412(11) Uani 1 1 d .
H5 H 0.6117 0.4756 0.4931 0.049 Uiso 1 1 calc R
C6 C 0.4767(4) 0.43282(16) 0.3021(3) 0.0306(9) Uani 1 1 d .
H6 H 0.4252 0.4045 0.2733 0.037 Uiso 1 1 calc R
C7 C 0.2763(3) 0.16101(15) 0.2757(2) 0.0260(8) Uani 1 1 d .
C8 C 0.3310(4) 0.11684(16) 0.2268(3) 0.0306(9) Uani 1 1 d .
H8 H 0.3447 0.1266 0.1722 0.037 Uiso 1 1 calc R
C9 C 0.3618(4) 0.06448(16) 0.2557(3) 0.0313(9) Uani 1 1 d .
H9 H 0.3546 0.0557 0.3121 0.038 Uiso 1 1 calc R
C10 C 0.4063(4) 0.01948(16) 0.2046(3) 0.0290(9) Uani 1 1 d .
C11 C 0.4819(4) -0.02443(16) 0.2450(3) 0.0312(9) Uani 1 1 d .
H11 H 0.5049 -0.0249 0.3053 0.037 Uiso 1 1 calc R
C12 C 0.3718(4) 0.01827(18) 0.1144(3) 0.0408(11) Uani 1 1 d .
H12 H 0.3207 0.0468 0.0857 0.049 Uiso 1 1 calc R
C13 C 0.0914(3) 0.29836(17) 0.5123(3) 0.0313(9) Uani 1 1 d .
C14 C 0.0636(4) 0.34233(17) 0.5742(3) 0.0338(9) Uani 1 1 d .
H14 H 0.0859 0.3352 0.6335 0.041 Uiso 1 1 calc R
C15 C 0.0083(4) 0.39107(17) 0.5477(3) 0.0381(10) Uani 1 1 d .
H15 H -0.0098 0.3971 0.4880 0.046 Uiso 1 1 calc R
C16 C -0.0277(4) 0.43665(17) 0.6008(3) 0.0355(10) Uani 1 1 d .
C17 C 0.0104(4) 0.43979(17) 0.6908(3) 0.0346(10) Uani 1 1 d .
H17 H 0.0617 0.4115 0.7199 0.042 Uiso 1 1 calc R
C18 C -0.0264(4) 0.48372(16) 0.7372(3) 0.0351(10) Uani 1 1 d .
H18 H 0.0004 0.4848 0.7972 0.042 Uiso 1 1 calc R
C19 C -0.1040(4) 0.52705(16) 0.6952(3) 0.0349(10) Uani 1 1 d .
C20 C -0.1397(4) 0.5246(2) 0.6059(3) 0.0496(12) Uani 1 1 d .
H20 H -0.1890 0.5535 0.5766 0.060 Uiso 1 1 calc R
C21 C -0.1035(5) 0.48028(19) 0.5594(3) 0.0493(12) Uani 1 1 d .
H21 H -0.1300 0.4794 0.4993 0.059 Uiso 1 1 calc R
C22 C 0.2127(4) 0.12648(17) 0.6386(3) 0.0394(11) Uani 1 1 d .
C23 C 0.1518(4) 0.07824(17) 0.6750(3) 0.0408(11) Uani 1 1 d .
H23 H 0.1131 0.0501 0.6374 0.049 Uiso 1 1 calc R
C24 C -0.1505(4) 0.57386(17) 0.7417(3) 0.0398(11) Uani 1 1 d .
H24 H -0.1837 0.6047 0.7076 0.048 Uiso 1 1 calc R
C25 C 0.4755(4) 0.13919(19) 0.5285(3) 0.0451(11) Uani 1 1 d .
H25 H 0.4085 0.1481 0.4843 0.054 Uiso 1 1 calc R
C26 C 0.5510(5) 0.0933(2) 0.5162(4) 0.0542(13) Uani 1 1 d .
H26 H 0.5336 0.0720 0.4654 0.065 Uiso 1 1 calc R
C27 C 0.6507(5) 0.0804(2) 0.5802(4) 0.0548(14) Uani 1 1 d .
H27 H 0.7015 0.0498 0.5735 0.066 Uiso 1 1 calc R
C28 C 0.6761(4) 0.11338(19) 0.6557(3) 0.0451(12) Uani 1 1 d .
C29 C 0.5942(4) 0.15838(17) 0.6639(3) 0.0346(10) Uani 1 1 d .
C30 C 0.6160(4) 0.19186(17) 0.7418(3) 0.0341(9) Uani 1 1 d .
C31 C 0.7225(4) 0.1817(2) 0.8070(3) 0.0446(11) Uani 1 1 d .
C32 C 0.7425(5) 0.2171(2) 0.8799(3) 0.0564(14) Uani 1 1 d .
H32 H 0.8114 0.2115 0.9243 0.068 Uiso 1 1 calc R
C33 C 0.6619(5) 0.2592(2) 0.8859(3) 0.0538(13) Uani 1 1 d .
H33 H 0.6763 0.2838 0.9332 0.065 Uiso 1 1 calc R
C34 C 0.5566(4) 0.2656(2) 0.8203(3) 0.0446(11) Uani 1 1 d .
H34 H 0.4999 0.2938 0.8266 0.053 Uiso 1 1 calc R
C35 C 0.7806(5) 0.1031(2) 0.7245(4) 0.0574(14) Uani 1 1 d .
H35 H 0.8338 0.0730 0.7196 0.069 Uiso 1 1 calc R
C36 C 0.8033(4) 0.1356(2) 0.7957(4) 0.0594(15) Uani 1 1 d .
H36 H 0.8728 0.1283 0.8388 0.071 Uiso 1 1 calc R
C37 C 0.0067(6) 0.2716(2) 0.2205(5) 0.0722(19) Uani 1 1 d .
H37 H 0.0756 0.2953 0.2334 0.087 Uiso 1 1 calc R
C38 C -0.0794(9) 0.2806(3) 0.1448(5) 0.093(2) Uani 1 1 d U
H38 H -0.0680 0.3103 0.1079 0.112 Uiso 1 1 calc R
C39 C -0.1787(8) 0.2473(3) 0.1240(4) 0.087(2) Uani 1 1 d U
H39 H -0.2366 0.2537 0.0731 0.104 Uiso 1 1 calc R
C40 C -0.1958(5) 0.2019(3) 0.1803(3) 0.0602(15) Uani 1 1 d .
C41 C -0.1058(4) 0.19601(18) 0.2557(3) 0.0356(10) Uani 1 1 d .
C42 C -0.1199(4) 0.15323(17) 0.3180(3) 0.0335(9) Uani 1 1 d .
C43 C -0.2220(5) 0.1155(2) 0.2986(4) 0.0566(15) Uani 1 1 d .
C44 C -0.2326(7) 0.0742(3) 0.3600(6) 0.089(2) Uani 1 1 d .
H44 H -0.2980 0.0485 0.3490 0.107 Uiso 1 1 calc R
C45 C -0.1498(8) 0.0712(3) 0.4344(6) 0.090(3) Uani 1 1 d .
H45 H -0.1568 0.0434 0.4753 0.108 Uiso 1 1 calc R
C46 C -0.0530(6) 0.1099(2) 0.4501(4) 0.0666(17) Uani 1 1 d .
H46 H 0.0032 0.1078 0.5028 0.080 Uiso 1 1 calc R
C47 C -0.2973(6) 0.1633(4) 0.1632(5) 0.094(3) Uani 1 1 d .
H47 H -0.3569 0.1671 0.1124 0.113 Uiso 1 1 calc R
C48 C -0.3081(5) 0.1222(3) 0.2184(6) 0.088(2) Uani 1 1 d .
H48 H -0.3739 0.0968 0.2045 0.106 Uiso 1 1 calc R

loop_
_atom_site_aniso_label
_atom_site_aniso_U_11
_atom_site_aniso_U_22
_atom_site_aniso_U_33
_atom_site_aniso_U_23
_atom_site_aniso_U_13
_atom_site_aniso_U_12
Cd1 0.03097(16) 0.02456(15) 0.02794(16) 0.00587(12) 0.00810(12) -0.00043(12)
Cd2 0.02749(18) 0.0463(2) 0.0758(3) -0.03875(19) 0.00393(16) 0.00180(14)
N1 0.0334(19) 0.0347(19) 0.037(2) 0.0023(16) 0.0112(16) 0.0038(15)
N2 0.0336(19) 0.0345(19) 0.035(2) 0.0043(16) 0.0058(15) 0.0000(15)
N3 0.044(2) 0.0307(19) 0.060(3) -0.0021(18) 0.0262(19) 0.0027(16)
N4 0.045(2) 0.044(2) 0.035(2) -0.0012(17) 0.0138(17) 0.0091(17)
O1 0.0504(18) 0.0297(15) 0.0258(16) 0.0013(12) 0.0110(13) -0.0092(13)
O2 0.0330(15) 0.0257(15) 0.0413(17) -0.0033(12) 0.0105(13) -0.0046(12)
O3 0.0401(16) 0.0239(14) 0.0317(16) -0.0019(11) 0.0171(13) 0.0024(12)
O4 0.0414(16) 0.0231(14) 0.0313(16) 0.0002(12) 0.0117(13) 0.0040(12)
O5 0.0413(17) 0.0240(15) 0.0429(18) -0.0002(12) 0.0149(14) 0.0018(12)
O6 0.072(2) 0.0452(18) 0.0296(19) -0.0077(14) -0.0041(16) 0.0247(17)
O7 0.0452(17) 0.0241(15) 0.0496(19) 0.0059(13) 0.0125(15) -0.0066(13)
O8 0.092(3) 0.046(2) 0.064(3) -0.0143(17) 0.051(2) -0.0205(19)
O9 0.114(3) 0.0313(18) 0.065(3) -0.0003(16) 0.042(2) 0.0057(19)
C1 0.0246(19) 0.024(2) 0.030(2) 0.0019(16) 0.0087(16) 0.0004(15)
C2 0.041(2) 0.025(2) 0.026(2) 0.0036(16) 0.0096(18) -0.0013(17)
C3 0.039(2) 0.031(2) 0.031(2) 0.0056(18) 0.0106(19) -0.0029(18)
C4 0.036(2) 0.025(2) 0.031(2) 0.0041(17) 0.0096(18) -0.0016(17)
C5 0.058(3) 0.037(2) 0.027(2) 0.0045(18) 0.006(2) -0.017(2)
C6 0.036(2) 0.023(2) 0.035(2) 0.0003(17) 0.0101(18) -0.0040(16)
C7 0.0237(19) 0.025(2) 0.029(2) -0.0052(16) 0.0044(16) -0.0008(15)
C8 0.035(2) 0.031(2) 0.027(2) -0.0029(17) 0.0109(18) 0.0027(17)
C9 0.035(2) 0.031(2) 0.030(2) -0.0022(17) 0.0112(18) 0.0023(17)
C10 0.032(2) 0.0233(19) 0.034(2) -0.0048(16) 0.0118(18) 0.0003(16)
C11 0.039(2) 0.029(2) 0.028(2) -0.0043(17) 0.0115(18) 0.0018(17)
C12 0.053(3) 0.032(2) 0.036(3) -0.0028(19) 0.006(2) 0.018(2)
C13 0.026(2) 0.031(2) 0.036(3) -0.0070(18) 0.0024(17) 0.0033(17)
C14 0.041(2) 0.034(2) 0.027(2) -0.0050(18) 0.0065(18) 0.0019(19)
C15 0.045(3) 0.035(2) 0.033(3) -0.0029(19) 0.006(2) 0.010(2)
C16 0.039(2) 0.029(2) 0.040(3) -0.0037(18) 0.009(2) 0.0065(18)
C17 0.036(2) 0.027(2) 0.040(3) 0.0026(18) 0.0080(19) 0.0084(17)
C18 0.037(2) 0.029(2) 0.039(3) -0.0028(18) 0.007(2) 0.0036(18)
C19 0.034(2) 0.025(2) 0.047(3) -0.0032(18) 0.010(2) 0.0045(17)
C20 0.055(3) 0.042(3) 0.049(3) 0.002(2) 0.003(2) 0.024(2)
C21 0.060(3) 0.043(3) 0.040(3) -0.002(2) -0.001(2) 0.021(2)
C22 0.043(3) 0.024(2) 0.056(3) -0.002(2) 0.020(2) -0.0015(18)
C23 0.046(3) 0.023(2) 0.056(3) -0.001(2) 0.018(2) -0.0089(19)
C24 0.038(2) 0.023(2) 0.057(3) -0.002(2) 0.007(2) 0.0073(18)
C25 0.043(3) 0.049(3) 0.045(3) 0.000(2) 0.013(2) 0.007(2)
C26 0.060(3) 0.053(3) 0.055(3) -0.010(2) 0.023(3) 0.014(3)
C27 0.056(3) 0.046(3) 0.070(4) 0.009(3) 0.032(3) 0.019(2)
C28 0.042(3) 0.040(3) 0.057(3) 0.013(2) 0.020(2) 0.007(2)
C29 0.028(2) 0.034(2) 0.044(3) 0.0121(19) 0.0114(19) 0.0004(17)
C30 0.029(2) 0.036(2) 0.038(2) 0.0116(19) 0.0069(18) -0.0030(18)
C31 0.033(2) 0.052(3) 0.047(3) 0.014(2) 0.003(2) 0.000(2)
C32 0.041(3) 0.074(4) 0.046(3) 0.013(3) -0.010(2) -0.006(3)
C33 0.053(3) 0.064(3) 0.039(3) -0.003(2) -0.006(2) -0.004(3)
C34 0.041(3) 0.045(3) 0.045(3) 0.002(2) 0.000(2) 0.005(2)
C35 0.040(3) 0.054(3) 0.080(4) 0.018(3) 0.015(3) 0.018(2)
C36 0.034(3) 0.068(4) 0.071(4) 0.023(3) 0.001(3) 0.009(2)
C37 0.089(5) 0.043(3) 0.104(5) 0.012(3) 0.067(4) 0.014(3)
C38 0.134(6) 0.086(5) 0.080(5) 0.035(4) 0.070(5) 0.052(4)
C39 0.109(5) 0.111(5) 0.042(3) 0.009(3) 0.017(3) 0.067(4)
C40 0.057(3) 0.082(4) 0.039(3) -0.010(3) 0.002(2) 0.030(3)
C41 0.034(2) 0.040(2) 0.034(2) -0.0092(19) 0.0091(19) 0.0069(19)
C42 0.028(2) 0.033(2) 0.041(3) -0.0102(19) 0.0121(19) -0.0006(17)
C43 0.043(3) 0.047(3) 0.088(4) -0.020(3) 0.034(3) -0.009(2)
C44 0.081(5) 0.054(4) 0.155(8) -0.013(5) 0.079(5) -0.016(3)
C45 0.122(7) 0.050(4) 0.127(7) 0.020(4) 0.092(6) 0.008(4)
C46 0.090(4) 0.064(4) 0.053(4) 0.016(3) 0.033(3) 0.033(3)
C47 0.056(4) 0.136(7) 0.073(5) -0.048(5) -0.029(4) 0.032(5)
C48 0.032(3) 0.101(6) 0.123(7) -0.062(5) -0.005(4) -0.013(3)

loop_
_atom_type_symbol
_atom_type_description
_atom_type_scat_dispersion_real
_atom_type_scat_dispersion_imag
_atom_type_scat_source
C C 0.0033 0.0016 'International Tables Vol C Tables 4.2.6.8 and 6.1.1.4'
H H 0.0000 0.0000 'International Tables Vol C Tables 4.2.6.8 and 6.1.1.4'
N N 0.0061 0.0033 'International Tables Vol C Tables 4.2.6.8 and 6.1.1.4'
O O 0.0106 0.0060 'International Tables Vol C Tables 4.2.6.8 and 6.1.1.4'
Cd Cd -0.8075 1.2024 'International Tables Vol C Tables 4.2.6.8 and 6.1.1.4'

loop_
_geom_angle_atom_site_label_1
_geom_angle_atom_site_label_2
_geom_angle_atom_site_label_3
_geom_angle
_geom_angle_site_symmetry_1
_geom_angle_site_symmetry_3
O7 Cd1 O1 168.97(11) . .
O7 Cd1 O4 82.55(10) . 4_566
O1 Cd1 O4 99.23(9) . 4_566
O7 Cd1 N1 87.94(11) . .
O1 Cd1 N1 95.89(11) . .
O4 Cd1 N1 147.95(11) 4_566 .
O7 Cd1 N2 93.19(11) . .
O1 Cd1 N2 97.83(11) . .
O4 Cd1 N2 81.77(11) 4_566 .
N1 Cd1 N2 68.24(12) . .
O7 Cd1 O5 85.10(10) . .
O1 Cd1 O5 84.13(10) . .
O4 Cd1 O5 87.03(9) 4_566 .
N1 Cd1 O5 122.67(10) . .
N2 Cd1 O5 168.79(10) . .
O3 Cd2 O2 84.36(9) . .
O3 Cd2 N3 92.58(11) . .
O2 Cd2 N3 130.35(11) . .
O3 Cd2 O5 139.91(10) . .
O2 Cd2 O5 76.40(10) . .
N3 Cd2 O5 126.61(11) . .
O3 Cd2 N4 88.69(10) . .
O2 Cd2 N4 159.31(11) . .
N3 Cd2 N4 69.29(12) . .
O5 Cd2 N4 97.08(11) . .
O3 Cd2 O6 157.61(11) . .
O2 Cd2 O6 84.58(10) . .
N3 Cd2 O6 79.95(11) . .
O5 Cd2 O6 54.68(10) . .
N4 Cd2 O6 107.92(12) . .
C25 N1 C29 118.5(4) . .
C25 N1 Cd1 123.9(3) . .
C29 N1 Cd1 116.6(3) . .
C34 N2 C30 117.9(4) . .
C34 N2 Cd1 125.5(3) . .
C30 N2 Cd1 116.3(3) . .
C37 N3 C41 118.7(5) . .
C37 N3 Cd2 123.0(4) . .
C41 N3 Cd2 118.3(3) . .
C46 N4 C42 117.4(5) . .
C46 N4 Cd2 127.1(4) . .
C42 N4 Cd2 115.3(3) . .
C1 O1 Cd1 109.5(2) . .
C1 O2 Cd2 133.1(2) . .
C7 O3 Cd2 115.3(2) . .
C7 O4 Cd1 136.8(2) . 4_565
C13 O5 Cd2 92.6(2) . .
C13 O5 Cd1 124.7(2) . .
Cd2 O5 Cd1 107.53(10) . .
C13 O6 Cd2 90.6(2) . .
C22 O7 Cd1 115.9(3) . .
H9A O9 H9B 107.8 . .
O2 C1 O1 124.2(3) . .
O2 C1 C2 117.4(3) . .
O1 C1 C2 118.4(3) . .
C3 C2 C1 122.1(4) . .
C3 C2 H2 119.0 . .
C1 C2 H2 119.0 . .
C2 C3 C4 127.7(4) . .
C2 C3 H3 116.2 . .
C4 C3 H3 116.2 . .
C6 C4 C5 117.9(4) . .
C6 C4 C3 123.5(4) . .
C5 C4 C3 118.7(4) . .
C12 C5 C4 121.3(4) 2_655 .
C12 C5 H5 119.4 2_655 .
C4 C5 H5 119.4 . .
C11 C6 C4 120.7(4) 2_655 .
C11 C6 H6 119.7 2_655 .
C4 C6 H6 119.7 . .
O4 C7 O3 123.8(3) . .
O4 C7 C8 118.1(3) . .
O3 C7 C8 118.1(3) . .
C9 C8 C7 124.6(4) . .
C9 C8 H8 117.7 . .
C7 C8 H8 117.7 . .
C8 C9 C10 124.6(4) . .
C8 C9 H9 117.7 . .
C10 C9 H9 117.7 . .
C12 C10 C11 117.6(3) . .
C12 C10 C9 121.2(4) . .
C11 C10 C9 121.1(4) . .
C6 C11 C10 121.7(4) 2_645 .
C6 C11 H11 119.2 2_645 .
C10 C11 H11 119.2 . .
C5 C12 C10 120.9(4) 2_645 .
C5 C12 H12 119.6 2_645 .
C10 C12 H12 119.6 . .
O6 C13 O5 122.1(4) . .
O6 C13 C14 120.2(4) . .
O5 C13 C14 117.7(4) . .
C15 C14 C13 122.4(4) . .
C15 C14 H14 118.8 . .
C13 C14 H14 118.8 . .
C14 C15 C16 127.9(4) . .
C14 C15 H15 116.0 . .
C16 C15 H15 116.0 . .
C17 C16 C21 117.6(4) . .
C17 C16 C15 123.9(4) . .
C21 C16 C15 118.4(4) . .
C18 C17 C16 121.3(4) . .
C18 C17 H17 119.3 . .
C16 C17 H17 119.3 . .
C17 C18 C19 120.8(4) . .
C17 C18 H18 119.6 . .
C19 C18 H18 119.6 . .
C20 C19 C18 117.9(4) . .
C20 C19 C24 118.8(4) . .
C18 C19 C24 123.3(4) . .
C21 C20 C19 121.2(4) . .
C21 C20 H20 119.4 . .
C19 C20 H20 119.4 . .
C20 C21 C16 121.1(4) . .
C20 C21 H21 119.5 . .
C16 C21 H21 119.5 . .
O8 C22 O7 124.4(4) . .
O8 C22 C23 119.3(4) . .
O7 C22 C23 116.2(4) . .
C24 C23 C22 122.6(4) 2_546 .
C24 C23 H23 118.7 2_546 .
C22 C23 H23 118.7 . .
C23 C24 C19 129.0(4) 2_556 .
C23 C24 H24 115.5 2_556 .
C19 C24 H24 115.5 . .
N1 C25 C26 123.2(5) . .
N1 C25 H25 118.4 . .
C26 C25 H25 118.4 . .
C27 C26 C25 118.9(5) . .
C27 C26 H26 120.6 . .
C25 C26 H26 120.6 . .
C26 C27 C28 119.7(4) . .
C26 C27 H27 120.2 . .
C28 C27 H27 120.2 . .
C27 C28 C29 118.1(4) . .
C27 C28 C35 122.7(5) . .
C29 C28 C35 119.2(5) . .
N1 C29 C28 121.7(4) . .
N1 C29 C30 119.0(4) . .
C28 C29 C30 119.3(4) . .
N2 C30 C31 121.8(4) . .
N2 C30 C29 118.3(4) . .
C31 C30 C29 119.8(4) . .
C32 C31 C30 117.7(4) . .
C32 C31 C36 123.4(5) . .
C30 C31 C36 118.9(5) . .
C33 C32 C31 119.8(4) . .
C33 C32 H32 120.1 . .
C31 C32 H32 120.1 . .
C32 C33 C34 119.4(5) . .
C32 C33 H33 120.3 . .
C34 C33 H33 120.3 . .
N2 C34 C33 123.2(4) . .
N2 C34 H34 118.4 . .
C33 C34 H34 118.4 . .
C36 C35 C28 121.4(5) . .
C36 C35 H35 119.3 . .
C28 C35 H35 119.3 . .
C35 C36 C31 121.3(5) . .
C35 C36 H36 119.4 . .
C31 C36 H36 119.4 . .
N3 C37 C38 122.0(6) . .
N3 C37 H37 119.0 . .
C38 C37 H37 119.0 . .
C39 C38 C37 120.6(6) . .
C39 C38 H38 119.7 . .
C37 C38 H38 119.7 . .
C38 C39 C40 119.6(6) . .
C38 C39 H39 120.2 . .
C40 C39 H39 120.2 . .
C41 C40 C47 119.7(6) . .
C41 C40 C39 116.3(6) . .
C47 C40 C39 124.0(6) . .
N3 C41 C40 122.8(5) . .
N3 C41 C42 117.5(4) . .
C40 C41 C42 119.6(4) . .
N4 C42 C43 122.0(4) . .
N4 C42 C41 119.2(4) . .
C43 C42 C41 118.9(4) . .
C44 C43 C42 117.5(6) . .
C44 C43 C48 123.8(6) . .
C42 C43 C48 118.7(6) . .
C45 C44 C43 120.5(6) . .
C45 C44 H44 119.7 . .
C43 C44 H44 119.7 . .
C44 C45 C46 119.2(6) . .
C44 C45 H45 120.4 . .
C46 C45 H45 120.4 . .
N4 C46 C45 123.4(6) . .
N4 C46 H46 118.3 . .
C45 C46 H46 118.3 . .
C48 C47 C40 121.0(6) . .
C48 C47 H47 119.5 . .
C40 C47 H47 119.5 . .
C47 C48 C43 122.0(6) . .
C47 C48 H48 119.0 . .
C43 C48 H48 119.0 . .

loop_
_geom_bond_atom_site_label_1
_geom_bond_atom_site_label_2
_geom_bond_distance
_geom_bond_site_symmetry_2
Cd1 O7 2.196(3) .
Cd1 O1 2.226(3) .
Cd1 O4 2.407(3) 4_566
Cd1 N1 2.430(3) .
Cd1 N2 2.449(3) .
Cd1 O5 2.500(3) .
Cd2 O3 2.251(2) .
Cd2 O2 2.320(3) .
Cd2 N3 2.355(4) .
Cd2 O5 2.366(3) .
Cd2 N4 2.422(4) .
Cd2 O6 2.424(3) .
N1 C25 1.327(6) .
N1 C29 1.357(5) .
N2 C34 1.321(6) .
N2 C30 1.360(5) .
N3 C37 1.316(6) .
N3 C41 1.353(5) .
N4 C46 1.338(6) .
N4 C42 1.347(5) .
O1 C1 1.258(5) .
O2 C1 1.253(4) .
O3 C7 1.274(4) .
O4 C7 1.248(4) .
O4 Cd1 2.407(3) 4_565
O5 C13 1.271(5) .
O6 C13 1.243(5) .
O7 C22 1.267(5) .
O8 C22 1.247(6) .
O9 H9A 0.8502 .
O9 H9B 0.8500 .
C1 C2 1.494(5) .
C2 C3 1.327(5) .
C2 H2 0.9300 .
C3 C4 1.467(5) .
C3 H3 0.9300 .
C4 C6 1.388(6) .
C4 C5 1.400(6) .
C5 C12 1.377(6) 2_655
C5 H5 0.9300 .
C6 C11 1.379(5) 2_655
C6 H6 0.9300 .
C7 C8 1.490(5) .
C8 C9 1.329(5) .
C8 H8 0.9300 .
C9 C10 1.471(5) .
C9 H9 0.9300 .
C10 C12 1.392(6) .
C10 C11 1.394(5) .
C11 C6 1.379(5) 2_645
C11 H11 0.9300 .
C12 C5 1.377(6) 2_645
C12 H12 0.9300 .
C13 C14 1.493(5) .
C14 C15 1.322(6) .
C14 H14 0.9300 .
C15 C16 1.461(6) .
C15 H15 0.9300 .
C16 C17 1.393(6) .
C16 C21 1.397(6) .
C17 C18 1.371(6) .
C17 H17 0.9300 .
C18 C19 1.404(6) .
C18 H18 0.9300 .
C19 C20 1.381(6) .
C19 C24 1.469(6) .
C20 C21 1.377(6) .
C20 H20 0.9300 .
C21 H21 0.9300 .
C22 C23 1.489(6) .
C23 C24 1.316(6) 2_546
C23 H23 0.9300 .
C24 C23 1.316(6) 2_556
C24 H24 0.9300 .
C25 C26 1.398(6) .
C25 H25 0.9300 .
C26 C27 1.365(7) .
C26 H26 0.9300 .
C27 C28 1.397(7) .
C27 H27 0.9300 .
C28 C29 1.413(6) .
C28 C35 1.433(7) .
C29 C30 1.433(6) .
C30 C31 1.414(6) .
C31 C32 1.396(7) .
C31 C36 1.435(7) .
C32 C33 1.346(7) .
C32 H32 0.9300 .
C33 C34 1.396(6) .
C33 H33 0.9300 .
C34 H34 0.9300 .
C35 C36 1.336(8) .
C35 H35 0.9300 .
C36 H36 0.9300 .
C37 C38 1.380(10) .
C37 H37 0.9300 .
C38 C39 1.331(10) .
C38 H38 0.9300 .
C39 C40 1.422(9) .
C39 H39 0.9300 .
C40 C41 1.390(7) .
C40 C47 1.422(10) .
C41 C42 1.434(6) .
C42 C43 1.416(6) .
C43 C44 1.389(9) .
C43 C48 1.426(9) .
C44 C45 1.332(10) .
C44 H44 0.9300 .
C45 C46 1.385(9) .
C45 H45 0.9300 .
C46 H46 0.9300 .
C47 C48 1.319(10) .
C47 H47 0.9300 .
C48 H48 0.9300 .

loop_
_geom_hbond_atom_site_label_D
_geom_hbond_atom_site_label_H
_geom_hbond_atom_site_label_A
_geom_hbond_distance_DH
_geom_hbond_distance_HA
_geom_hbond_distance_DA
_geom_hbond_angle_DHA
O9 H9A O3 0.85 2.09 2.891(4) 157.8
O9 H9B O8 0.85 1.98 2.781(5) 157.4
